data_7128709
loop_
_publ_author_name
'Sharma, Deepti'
'Balasubramaniam, Selvakumar'
'Kumar, Sandeep'
'Jemmis, Eluvathingal D.'
'Venugopal, Ajay'

_publ_section_title
;
 Reversing Lewis acidity from bismuth to antimony.
;
_journal_issue 71
_journal_name_full 'Chemical communications (Cambridge, England)'
_journal_page_first 8889
_journal_page_last 8892
_journal_paper_doi 10.1039/d1cc03038h
_journal_volume 57
_journal_year 2021
_chemical_formula_moiety 'C25 H37 Bi F3 O4 P S'
_chemical_formula_sum 'C25 H37 Bi F3 O4 P S'
_chemical_formula_weight 730.55
_space_group_crystal_system triclinic
_space_group_IT_number 2
_space_group_name_Hall '-P 1'
_space_group_name_H-M_alt 'P -1'
_atom_sites_solution_hydrogens geom
_audit_creation_method SHELXL-2018/3
_audit_update_record
;
2021-05-29 deposited with the CCDC.	2021-07-30 downloaded from the CCDC.
;
_cell_angle_alpha 71.295(8)
_cell_angle_beta 77.227(8)
_cell_angle_gamma 82.243(8)
_cell_formula_units_Z 2
_cell_length_a 9.601(2)
_cell_length_b 12.221(3)
_cell_length_c 13.822(3)
_cell_measurement_reflns_used 6275
_cell_measurement_temperature 150(2)
_cell_measurement_theta_max 18.46
_cell_measurement_theta_min 2.18
_cell_volume 1494.5(6)
_computing_cell_refinement 'APEX3/SAINT (Bruker, 2016)'
_computing_data_collection 'APEX3 (Bruker, 2016)'
_computing_data_reduction 'SAINT/XPREP (Bruker, 2016)'
_computing_molecular_graphics 'ORTEP3- 2014.1(Farrugia, 1997) '
_computing_publication_material 'SHELXL-2018/3 (Sheldrick, 2018)'
_computing_structure_refinement 'SHELXL-2018/3 (Sheldrick, 2018)'
_computing_structure_solution 'SHELXT 2018/2 (Sheldrick, 2018)'
_diffrn_ambient_temperature 150(2)
_diffrn_detector_area_resol_mean 0
_diffrn_measured_fraction_theta_full 0.999
_diffrn_measured_fraction_theta_max 0.999
_diffrn_measurement_device_type 'Bruker KAPPA APEX-II CCD'
_diffrn_measurement_method '\f and \w scans'
_diffrn_radiation_type MoK\a
_diffrn_radiation_wavelength 0.71073
_diffrn_reflns_av_R_equivalents 0.0714
_diffrn_reflns_av_unetI/netI 0.0493
_diffrn_reflns_Laue_measured_fraction_full 0.999
_diffrn_reflns_Laue_measured_fraction_max 0.999
_diffrn_reflns_limit_h_max 11
_diffrn_reflns_limit_h_min -11
_diffrn_reflns_limit_k_max 14
_diffrn_reflns_limit_k_min -14
_diffrn_reflns_limit_l_max 16
_diffrn_reflns_limit_l_min -16
_diffrn_reflns_number 38738
_diffrn_reflns_point_group_measured_fraction_full 0.999
_diffrn_reflns_point_group_measured_fraction_max 0.999
_diffrn_reflns_theta_full 24.998
_diffrn_reflns_theta_max 24.998
_diffrn_reflns_theta_min 2.440
_diffrn_source 'sealed tube'
_exptl_absorpt_coefficient_mu 6.067
_exptl_absorpt_correction_T_max 0.816
_exptl_absorpt_correction_T_min 0.731
_exptl_absorpt_correction_type multi-scan
_exptl_absorpt_process_details 'SADABS (Bruker, 2016)'
_exptl_crystal_colour colourless
_exptl_crystal_density_diffrn 1.623
_exptl_crystal_density_meas 1.624
_exptl_crystal_density_method NONE
_exptl_crystal_description block
_exptl_crystal_F_000 720
_exptl_crystal_size_max 0.055
_exptl_crystal_size_mid 0.045
_exptl_crystal_size_min 0.035
_refine_diff_density_max 0.656
_refine_diff_density_min -0.447
_refine_diff_density_rms 0.094
_refine_ls_extinction_method none
_refine_ls_goodness_of_fit_ref 1.029
_refine_ls_hydrogen_treatment constr
_refine_ls_matrix_type full
_refine_ls_number_parameters 377
_refine_ls_number_reflns 5262
_refine_ls_number_restraints 122
_refine_ls_restrained_S_all 1.034
_refine_ls_R_factor_all 0.0604
_refine_ls_R_factor_gt 0.0371
_refine_ls_shift/su_max 0.001
_refine_ls_shift/su_mean 0.000
_refine_ls_structure_factor_coef Fsqd
_refine_ls_weighting_details 'w=1/[\s^2^(Fo^2^)+(0.0389P)^2^+0.4184P] where P=(Fo^2^+2Fc^2^)/3'
_refine_ls_weighting_scheme calc
_refine_ls_wR_factor_gt 0.0737
_refine_ls_wR_factor_ref 0.0827
_reflns_Friedel_coverage 0.000
_reflns_number_gt 4024
_reflns_number_total 5262
_reflns_threshold_expression 'I > 2\s(I)'
_cod_data_source_file d1cc03038h2.cif
_cod_data_source_block 4-Bi
_cod_depositor_comments 'Adding full bibliography for 7128709--7128711.cif.'
_cod_original_cell_volume 1494.6(6)
_cod_database_code 7128709
_shelx_shelxl_version_number 2018/3
_shelx_space_group_comment
;
The symmetry employed for this shelxl refinement is uniquely defined
by the following loop, which should always be used as a source of
symmetry information in preference to the above space-group names.
They are only intended as comments.
;
_shelx_estimated_absorpt_t_min 0.731
_shelx_estimated_absorpt_t_max 0.816

loop_
_space_group_symop_operation_xyz
'x, y, z'
'-x, -y, -z'

loop_
_atom_site_label
_atom_site_type_symbol
_atom_site_fract_x
_atom_site_fract_y
_atom_site_fract_z
_atom_site_U_iso_or_equiv
_atom_site_adp_type
_atom_site_occupancy
_atom_site_site_symmetry_order
_atom_site_calc_flag
_atom_site_refinement_flags_posn
_atom_site_refinement_flags_adp
_atom_site_refinement_flags_occupancy
_atom_site_disorder_assembly
_atom_site_disorder_group
C1 C 0.4347(7) 0.3048(5) 0.4270(5) 0.0600(16) Uani 1 1 d . . . . .
C2 C 0.3023(7) 0.2664(6) 0.4810(5) 0.0656(17) Uani 1 1 d . . . . .
C3 C 0.2677(8) 0.2507(6) 0.5875(5) 0.0704(18) Uani 1 1 d . . . . .
H3 H 0.177339 0.223101 0.625054 0.085 Uiso 1 1 calc R U . . .
C4 C 0.3610(9) 0.2741(6) 0.6400(5) 0.073(2) Uani 1 1 d . . . . .
C5 C 0.4904(8) 0.3157(6) 0.5845(6) 0.077(2) Uani 1 1 d . . . . .
H5 H 0.555240 0.332865 0.619662 0.092 Uiso 1 1 calc R U . . .
C6 C 0.5280(7) 0.3331(6) 0.4783(6) 0.0692(18) Uani 1 1 d . . . . .
C7 C 0.1886(8) 0.2406(7) 0.4317(5) 0.083(2) Uani 1 1 d . . . . .
H7A H 0.142131 0.313497 0.394272 0.124 Uiso 1 1 calc R U . . .
H7B H 0.117005 0.194501 0.486171 0.124 Uiso 1 1 calc R U . . .
H7C H 0.233544 0.197150 0.383004 0.124 Uiso 1 1 calc R U . . .
C8 C 0.3229(10) 0.2565(8) 0.7574(6) 0.113(3) Uani 1 1 d . . . . .
H8A H 0.273414 0.185082 0.792120 0.169 Uiso 1 1 calc R U . . .
H8B H 0.260139 0.322403 0.770760 0.169 Uiso 1 1 calc R U . . .
H8C H 0.410628 0.250853 0.784354 0.169 Uiso 1 1 calc R U . . .
C9 C 0.6725(8) 0.3839(7) 0.4229(6) 0.092(2) Uani 1 1 d . . . . .
H9A H 0.741301 0.322775 0.405895 0.137 Uiso 1 1 calc R U . . .
H9B H 0.708133 0.415838 0.468675 0.137 Uiso 1 1 calc R U . . .
H9C H 0.660282 0.445485 0.358763 0.137 Uiso 1 1 calc R U . . .
C10 C 0.4264(6) 0.2001(5) 0.2112(4) 0.0519(15) Uani 1 1 d . . . . .
C11 C 0.4276(6) 0.0838(6) 0.2715(5) 0.0596(16) Uani 1 1 d . . . . .
C12 C 0.3892(7) 0.0041(6) 0.2314(6) 0.0701(18) Uani 1 1 d . . . . .
H12 H 0.387350 -0.074596 0.273313 0.084 Uiso 1 1 calc R U . . .
C13 C 0.3539(8) 0.0314(7) 0.1358(6) 0.076(2) Uani 1 1 d . . . . .
C14 C 0.3580(7) 0.1458(6) 0.0770(5) 0.0680(18) Uani 1 1 d . . . . .
H14 H 0.335207 0.167687 0.009590 0.082 Uiso 1 1 calc R U . . .
C15 C 0.3940(7) 0.2304(5) 0.1120(4) 0.0554(15) Uani 1 1 d . . . . .
C16 C 0.4701(8) 0.0395(6) 0.3772(5) 0.079(2) Uani 1 1 d . . . . .
H16A H 0.428223 0.092751 0.417605 0.119 Uiso 1 1 calc R U . . .
H16B H 0.574645 0.034638 0.368377 0.119 Uiso 1 1 calc R U . . .
H16C H 0.434939 -0.037433 0.413913 0.119 Uiso 1 1 calc R U . . .
C17 C 0.3152(10) -0.0626(7) 0.0967(7) 0.106(3) Uani 1 1 d . . . . .
H17A H 0.212499 -0.073547 0.120029 0.160 Uiso 1 1 calc R U . . .
H17B H 0.369780 -0.135535 0.124667 0.160 Uiso 1 1 calc R U . . .
H17C H 0.338427 -0.038943 0.020556 0.160 Uiso 1 1 calc R U . . .
C18 C 0.3968(8) 0.3525(6) 0.0388(5) 0.076(2) Uani 1 1 d . . . . .
H18A H 0.375466 0.353307 -0.027537 0.114 Uiso 1 1 calc R U . . .
H18B H 0.491916 0.380611 0.026896 0.114 Uiso 1 1 calc R U . . .
H18C H 0.324887 0.402869 0.069643 0.114 Uiso 1 1 calc R U . . .
C19 C 0.1127(12) 0.6007(10) 0.3131(9) 0.113(3) Uani 1 1 d . . . . .
O1 O 0.2659(5) 0.4521(4) 0.2330(4) 0.0773(13) Uani 1 1 d . . . . .
O3 O 0.3768(6) 0.6259(5) 0.2158(5) 0.1047(18) Uani 1 1 d . . . . .
O4 O 0.1960(8) 0.6334(6) 0.1186(5) 0.133(2) Uani 1 1 d . . . . .
O2 O 0.7186(5) 0.2248(4) 0.2735(4) 0.0747(13) Uani 1 1 d . . . . .
P1 P 0.8600(2) 0.2076(2) 0.20728(17) 0.0851(6) Uani 1 1 d D U . . .
S1 S 0.2535(2) 0.57790(18) 0.20753(15) 0.0765(5) Uani 1 1 d . . . . .
F1 F 0.1546(7) 0.5482(7) 0.4035(5) 0.160(3) Uani 1 1 d . . . . .
F2 F 0.0911(7) 0.7092(6) 0.3047(7) 0.201(4) Uani 1 1 d . . . . .
F3 F -0.0049(6) 0.5587(6) 0.3177(5) 0.148(2) Uani 1 1 d . . . . .
Bi Bi 0.50633(3) 0.34290(2) 0.25247(2) 0.05804(11) Uani 1 1 d . . . . .
C20 C 0.9986(16) 0.1310(18) 0.2623(12) 0.155(7) Uani 0.660(11) 1 d D U P A 1
H20A H 1.060558 0.093891 0.212571 0.186 Uiso 0.660(11) 1 calc R U P A 1
H20B H 1.056151 0.185910 0.273292 0.186 Uiso 0.660(11) 1 calc R U P A 1
C21 C 0.957(2) 0.0368(16) 0.3666(14) 0.167(8) Uani 0.660(11) 1 d D U P A 1
H21A H 0.911988 0.073416 0.420535 0.250 Uiso 0.660(11) 1 calc R U P A 1
H21B H 1.042862 -0.010705 0.386231 0.250 Uiso 0.660(11) 1 calc R U P A 1
H21C H 0.889327 -0.012210 0.359559 0.250 Uiso 0.660(11) 1 calc R U P A 1
C22 C 0.839(3) 0.146(2) 0.1107(15) 0.159(7) Uani 0.660(11) 1 d D U P A 1
H22A H 0.823047 0.063047 0.143587 0.191 Uiso 0.660(11) 1 calc R U P A 1
H22B H 0.752800 0.184602 0.081782 0.191 Uiso 0.660(11) 1 calc R U P A 1
C23 C 0.9731(17) 0.1602(18) 0.0194(13) 0.149(6) Uani 0.660(11) 1 d D U P A 1
H23A H 1.030909 0.219907 0.020541 0.223 Uiso 0.660(11) 1 calc R U P A 1
H23B H 0.941038 0.183041 -0.047316 0.223 Uiso 0.660(11) 1 calc R U P A 1
H23C H 1.030835 0.086429 0.028263 0.223 Uiso 0.660(11) 1 calc R U P A 1
C24 C 0.9715(16) 0.3221(14) 0.1860(14) 0.138(6) Uani 0.660(11) 1 d D U P A 1
H24A H 0.992016 0.322096 0.253085 0.166 Uiso 0.660(11) 1 calc R U P A 1
H24B H 1.063501 0.310298 0.140126 0.166 Uiso 0.660(11) 1 calc R U P A 1
C25 C 0.895(2) 0.4395(16) 0.1348(18) 0.133(7) Uani 0.660(11) 1 d D U P A 1
H25A H 0.874091 0.438914 0.068655 0.199 Uiso 0.660(11) 1 calc R U P A 1
H25B H 0.956520 0.502163 0.122151 0.199 Uiso 0.660(11) 1 calc R U P A 1
H25C H 0.804875 0.451707 0.181304 0.199 Uiso 0.660(11) 1 calc R U P A 1
C20' C 0.954(5) 0.119(3) 0.308(3) 0.171(11) Uani 0.340(11) 1 d D U P A 2
H20C H 1.054589 0.137890 0.296175 0.205 Uiso 0.340(11) 1 calc R U P A 2
H20D H 0.903675 0.119859 0.378907 0.205 Uiso 0.340(11) 1 calc R U P A 2
C21' C 0.939(4) 0.009(3) 0.285(3) 0.147(11) Uani 0.340(11) 1 d D U P A 2
H21D H 0.853998 -0.028018 0.330946 0.221 Uiso 0.340(11) 1 calc R U P A 2
H21E H 1.024123 -0.043241 0.296283 0.221 Uiso 0.340(11) 1 calc R U P A 2
H21F H 0.928254 0.028120 0.212322 0.221 Uiso 0.340(11) 1 calc R U P A 2
C22' C 0.833(6) 0.187(4) 0.092(3) 0.139(10) Uani 0.340(11) 1 d D U P A 2
H22C H 0.730586 0.177755 0.096036 0.167 Uiso 0.340(11) 1 calc R U P A 2
H22D H 0.865521 0.252513 0.030459 0.167 Uiso 0.340(11) 1 calc R U P A 2
C23' C 0.926(5) 0.074(4) 0.089(4) 0.199(12) Uiso 0.340(11) 1 d D U P A 2
H23D H 0.918780 0.053684 0.027406 0.298 Uiso 0.340(11) 1 calc R U P A 2
H23E H 1.026138 0.084830 0.086778 0.298 Uiso 0.340(11) 1 calc R U P A 2
H23F H 0.892313 0.010687 0.151816 0.298 Uiso 0.340(11) 1 calc R U P A 2
C24' C 0.919(3) 0.3418(19) 0.1073(16) 0.103(7) Uani 0.340(11) 1 d D U P A 2
H24C H 1.003450 0.322704 0.058553 0.124 Uiso 0.340(11) 1 calc R U P A 2
H24D H 0.841375 0.376182 0.067253 0.124 Uiso 0.340(11) 1 calc R U P A 2
C25' C 0.956(4) 0.432(3) 0.151(4) 0.123(10) Uani 0.340(11) 1 d D U P A 2
H25D H 0.933328 0.509584 0.106997 0.184 Uiso 0.340(11) 1 calc R U P A 2
H25E H 1.058589 0.421700 0.153353 0.184 Uiso 0.340(11) 1 calc R U P A 2
H25F H 0.900644 0.421103 0.221935 0.184 Uiso 0.340(11) 1 calc R U P A 2

loop_
_atom_site_aniso_label
_atom_site_aniso_U_11
_atom_site_aniso_U_22
_atom_site_aniso_U_33
_atom_site_aniso_U_23
_atom_site_aniso_U_13
_atom_site_aniso_U_12
C1 0.049(4) 0.074(4) 0.061(4) -0.026(3) -0.010(3) -0.004(3)
C2 0.054(4) 0.076(4) 0.068(4) -0.026(4) -0.011(4) 0.001(3)
C3 0.057(4) 0.080(5) 0.071(5) -0.024(4) -0.006(4) 0.001(4)
C4 0.075(5) 0.083(5) 0.065(4) -0.032(4) -0.015(4) 0.011(4)
C5 0.067(5) 0.105(6) 0.076(5) -0.053(4) -0.017(4) 0.004(4)
C6 0.056(4) 0.076(5) 0.088(5) -0.042(4) -0.014(4) -0.004(4)
C7 0.064(5) 0.104(6) 0.074(5) -0.015(4) -0.007(4) -0.020(4)
C8 0.110(7) 0.160(9) 0.065(5) -0.049(5) -0.001(5) 0.009(6)
C9 0.078(6) 0.122(7) 0.097(6) -0.057(5) -0.016(5) -0.020(5)
C10 0.048(4) 0.058(4) 0.047(3) -0.015(3) -0.002(3) -0.008(3)
C11 0.048(4) 0.069(4) 0.065(4) -0.020(3) -0.015(3) -0.004(3)
C12 0.059(4) 0.063(4) 0.084(5) -0.019(4) -0.014(4) 0.001(3)
C13 0.062(5) 0.080(5) 0.097(6) -0.046(5) -0.010(4) 0.000(4)
C14 0.070(5) 0.081(5) 0.060(4) -0.034(4) -0.014(4) 0.000(4)
C15 0.057(4) 0.057(4) 0.047(4) -0.015(3) -0.003(3) 0.003(3)
C16 0.101(6) 0.068(4) 0.068(5) -0.013(4) -0.028(4) -0.004(4)
C17 0.113(7) 0.097(6) 0.137(8) -0.069(6) -0.033(6) -0.002(5)
C18 0.092(6) 0.080(5) 0.050(4) -0.012(3) -0.012(4) -0.005(4)
C19 0.099(8) 0.120(8) 0.138(9) -0.081(7) 0.002(7) -0.005(7)
O1 0.070(3) 0.076(3) 0.091(3) -0.035(3) -0.015(3) 0.002(3)
O3 0.079(4) 0.113(4) 0.134(5) -0.059(4) 0.000(3) -0.026(3)
O4 0.152(6) 0.141(5) 0.099(4) -0.022(4) -0.058(4) 0.036(5)
O2 0.059(3) 0.079(3) 0.087(3) -0.025(3) -0.016(3) -0.003(2)
P1 0.0600(13) 0.1009(16) 0.0963(15) -0.0371(13) -0.0161(11) 0.0080(11)
S1 0.0705(13) 0.0824(13) 0.0795(13) -0.0329(10) -0.0147(10) 0.0068(10)
F1 0.154(6) 0.236(8) 0.117(5) -0.107(5) 0.012(4) -0.030(5)
F2 0.146(6) 0.148(6) 0.315(10) -0.150(7) 0.064(6) -0.010(5)
F3 0.071(4) 0.174(6) 0.206(6) -0.089(5) 0.014(4) -0.017(4)
Bi 0.05245(17) 0.06201(17) 0.06013(17) -0.01776(11) -0.00910(11) -0.00969(11)
C20 0.093(12) 0.237(16) 0.097(11) -0.022(10) 0.000(10) 0.019(12)
C21 0.162(14) 0.144(14) 0.158(15) 0.041(11) -0.075(13) -0.025(12)
C22 0.128(11) 0.234(18) 0.127(11) -0.105(12) -0.023(10) 0.076(13)
C23 0.130(12) 0.190(15) 0.124(12) -0.069(11) -0.030(10) 0.063(11)
C24 0.082(10) 0.201(14) 0.139(12) -0.051(12) -0.013(9) -0.048(11)
C25 0.131(16) 0.135(13) 0.123(13) 0.001(10) -0.018(12) -0.091(13)
C20' 0.102(17) 0.237(19) 0.125(18) -0.006(16) -0.021(14) 0.032(16)
C21' 0.111(18) 0.17(2) 0.13(2) -0.014(19) 0.001(17) -0.011(18)
C22' 0.120(14) 0.20(2) 0.113(14) -0.095(14) -0.033(13) 0.054(16)
C24' 0.091(14) 0.148(16) 0.081(13) -0.031(12) -0.028(11) -0.037(13)
C25' 0.11(2) 0.133(18) 0.129(19) -0.001(16) -0.041(17) -0.081(18)

loop_
_atom_type_symbol
_atom_type_description
_atom_type_scat_dispersion_real
_atom_type_scat_dispersion_imag
_atom_type_scat_source
C C 0.0033 0.0016 'International Tables Vol C Tables 4.2.6.8 and 6.1.1.4'
H H 0.0000 0.0000 'International Tables Vol C Tables 4.2.6.8 and 6.1.1.4'
O O 0.0106 0.0060 'International Tables Vol C Tables 4.2.6.8 and 6.1.1.4'
P P 0.1023 0.0942 'International Tables Vol C Tables 4.2.6.8 and 6.1.1.4'
S S 0.1246 0.1234 'International Tables Vol C Tables 4.2.6.8 and 6.1.1.4'
F F 0.0171 0.0103 'International Tables Vol C Tables 4.2.6.8 and 6.1.1.4'
Bi Bi -4.1077 10.2566 'International Tables Vol C Tables 4.2.6.8 and 6.1.1.4'

loop_
_geom_angle_atom_site_label_1
_geom_angle_atom_site_label_2
_geom_angle_atom_site_label_3
_geom_angle
_geom_angle_site_symmetry_1
_geom_angle_site_symmetry_3
_geom_angle_publ_flag
C2 C1 C6 120.0(6) . . ?
C2 C1 Bi 124.0(5) . . ?
C6 C1 Bi 115.8(5) . . ?
C1 C2 C3 118.9(6) . . ?
C1 C2 C7 124.4(6) . . ?
C3 C2 C7 116.7(6) . . ?
C4 C3 C2 121.7(7) . . ?
C4 C3 H3 119.1 . . ?
C2 C3 H3 119.1 . . ?
C5 C4 C3 118.6(6) . . ?
C5 C4 C8 119.7(7) . . ?
C3 C4 C8 121.7(7) . . ?
C4 C5 C6 121.2(7) . . ?
C4 C5 H5 119.4 . . ?
C6 C5 H5 119.4 . . ?
C5 C6 C1 119.5(7) . . ?
C5 C6 C9 117.2(6) . . ?
C1 C6 C9 123.3(6) . . ?
C2 C7 H7A 109.5 . . ?
C2 C7 H7B 109.5 . . ?
H7A C7 H7B 109.5 . . ?
C2 C7 H7C 109.5 . . ?
H7A C7 H7C 109.5 . . ?
H7B C7 H7C 109.5 . . ?
C4 C8 H8A 109.5 . . ?
C4 C8 H8B 109.5 . . ?
H8A C8 H8B 109.5 . . ?
C4 C8 H8C 109.5 . . ?
H8A C8 H8C 109.5 . . ?
H8B C8 H8C 109.5 . . ?
C6 C9 H9A 109.5 . . ?
C6 C9 H9B 109.5 . . ?
H9A C9 H9B 109.5 . . ?
C6 C9 H9C 109.5 . . ?
H9A C9 H9C 109.5 . . ?
H9B C9 H9C 109.5 . . ?
C15 C10 C11 119.2(5) . . ?
C15 C10 Bi 115.8(4) . . ?
C11 C10 Bi 124.3(4) . . ?
C12 C11 C10 118.0(6) . . ?
C12 C11 C16 118.1(6) . . ?
C10 C11 C16 123.9(6) . . ?
C13 C12 C11 124.1(7) . . ?
C13 C12 H12 117.9 . . ?
C11 C12 H12 117.9 . . ?
C12 C13 C14 116.5(6) . . ?
C12 C13 C17 120.8(7) . . ?
C14 C13 C17 122.7(7) . . ?
C13 C14 C15 122.7(6) . . ?
C13 C14 H14 118.7 . . ?
C15 C14 H14 118.7 . . ?
C14 C15 C10 119.4(6) . . ?
C14 C15 C18 117.3(6) . . ?
C10 C15 C18 123.3(6) . . ?
C11 C16 H16A 109.5 . . ?
C11 C16 H16B 109.5 . . ?
H16A C16 H16B 109.5 . . ?
C11 C16 H16C 109.5 . . ?
H16A C16 H16C 109.5 . . ?
H16B C16 H16C 109.5 . . ?
C13 C17 H17A 109.5 . . ?
C13 C17 H17B 109.5 . . ?
H17A C17 H17B 109.5 . . ?
C13 C17 H17C 109.5 . . ?
H17A C17 H17C 109.5 . . ?
H17B C17 H17C 109.5 . . ?
C15 C18 H18A 109.5 . . ?
C15 C18 H18B 109.5 . . ?
H18A C18 H18B 109.5 . . ?
C15 C18 H18C 109.5 . . ?
H18A C18 H18C 109.5 . . ?
H18B C18 H18C 109.5 . . ?
F3 C19 F2 110.2(10) . . ?
F3 C19 F1 107.0(10) . . ?
F2 C19 F1 107.1(9) . . ?
F3 C19 S1 112.9(7) . . ?
F2 C19 S1 110.2(8) . . ?
F1 C19 S1 109.3(8) . . ?
S1 O1 Bi 119.7(3) . . ?
P1 O2 Bi 137.0(3) . . ?
O2 P1 C20 120.4(6) . . ?
O2 P1 C22' 109.3(18) . . ?
O2 P1 C22 110.2(8) . . ?
C20 P1 C22 107.4(12) . . ?
O2 P1 C24 111.1(6) . . ?
C20 P1 C24 79.9(9) . . ?
C22 P1 C24 125.5(10) . . ?
O2 P1 C20' 98.7(15) . . ?
C22' P1 C20' 132.1(19) . . ?
O2 P1 C24' 112.6(10) . . ?
C22' P1 C24' 77.2(19) . . ?
C20' P1 C24' 126.4(18) . . ?
O4 S1 O3 116.0(4) . . ?
O4 S1 O1 113.5(4) . . ?
O3 S1 O1 114.1(3) . . ?
O4 S1 C19 103.8(5) . . ?
O3 S1 C19 105.6(4) . . ?
O1 S1 C19 101.9(4) . . ?
C1 Bi C10 105.9(2) . . ?
C1 Bi O2 91.52(19) . . ?
C10 Bi O2 87.26(18) . . ?
C1 Bi O1 87.78(19) . . ?
C10 Bi O1 87.56(18) . . ?
O2 Bi O1 174.37(14) . . ?
C21 C20 P1 115.6(12) . . ?
C21 C20 H20A 108.4 . . ?
P1 C20 H20A 108.4 . . ?
C21 C20 H20B 108.4 . . ?
P1 C20 H20B 108.4 . . ?
H20A C20 H20B 107.4 . . ?
C20 C21 H21A 109.5 . . ?
C20 C21 H21B 109.5 . . ?
H21A C21 H21B 109.5 . . ?
C20 C21 H21C 109.5 . . ?
H21A C21 H21C 109.5 . . ?
H21B C21 H21C 109.5 . . ?
C23 C22 P1 112.2(15) . . ?
C23 C22 H22A 109.2 . . ?
P1 C22 H22A 109.2 . . ?
C23 C22 H22B 109.2 . . ?
P1 C22 H22B 109.2 . . ?
H22A C22 H22B 107.9 . . ?
C22 C23 H23A 109.5 . . ?
C22 C23 H23B 109.5 . . ?
H23A C23 H23B 109.5 . . ?
C22 C23 H23C 109.5 . . ?
H23A C23 H23C 109.5 . . ?
H23B C23 H23C 109.5 . . ?
C25 C24 P1 109.5(11) . . ?
C25 C24 H24A 109.8 . . ?
P1 C24 H24A 109.8 . . ?
C25 C24 H24B 109.8 . . ?
P1 C24 H24B 109.8 . . ?
H24A C24 H24B 108.2 . . ?
C24 C25 H25A 109.5 . . ?
C24 C25 H25B 109.5 . . ?
H25A C25 H25B 109.5 . . ?
C24 C25 H25C 109.5 . . ?
H25A C25 H25C 109.5 . . ?
H25B C25 H25C 109.5 . . ?
C21' C20' P1 93(2) . . ?
C21' C20' H20C 113.2 . . ?
P1 C20' H20C 113.2 . . ?
C21' C20' H20D 113.2 . . ?
P1 C20' H20D 113.2 . . ?
H20C C20' H20D 110.5 . . ?
C20' C21' H21D 109.5 . . ?
C20' C21' H21E 109.5 . . ?
H21D C21' H21E 109.5 . . ?
C20' C21' H21F 109.5 . . ?
H21D C21' H21F 109.5 . . ?
H21E C21' H21F 109.5 . . ?
C23' C22' P1 103(3) . . ?
C23' C22' H22C 111.3 . . ?
P1 C22' H22C 111.3 . . ?
C23' C22' H22D 111.3 . . ?
P1 C22' H22D 111.3 . . ?
H22C C22' H22D 109.2 . . ?
C22' C23' H23D 109.5 . . ?
C22' C23' H23E 109.5 . . ?
H23D C23' H23E 109.5 . . ?
C22' C23' H23F 109.5 . . ?
H23D C23' H23F 109.5 . . ?
H23E C23' H23F 109.5 . . ?
C25' C24' P1 114(2) . . ?
C25' C24' H24C 108.8 . . ?
P1 C24' H24C 108.8 . . ?
C25' C24' H24D 108.8 . . ?
P1 C24' H24D 108.8 . . ?
H24C C24' H24D 107.7 . . ?
C24' C25' H25D 109.5 . . ?
C24' C25' H25E 109.5 . . ?
H25D C25' H25E 109.5 . . ?
C24' C25' H25F 109.5 . . ?
H25D C25' H25F 109.5 . . ?
H25E C25' H25F 109.5 . . ?

loop_
_geom_bond_atom_site_label_1
_geom_bond_atom_site_label_2
_geom_bond_distance
_geom_bond_site_symmetry_2
_geom_bond_publ_flag
C1 C2 1.382(9) . ?
C1 C6 1.395(8) . ?
C1 Bi 2.267(6) . ?
C2 C3 1.391(9) . ?
C2 C7 1.520(9) . ?
C3 C4 1.379(9) . ?
C3 H3 0.9500 . ?
C4 C5 1.375(10) . ?
C4 C8 1.532(9) . ?
C5 C6 1.385(9) . ?
C5 H5 0.9500 . ?
C6 C9 1.534(10) . ?
C7 H7A 0.9800 . ?
C7 H7B 0.9800 . ?
C7 H7C 0.9800 . ?
C8 H8A 0.9800 . ?
C8 H8B 0.9800 . ?
C8 H8C 0.9800 . ?
C9 H9A 0.9800 . ?
C9 H9B 0.9800 . ?
C9 H9C 0.9800 . ?
C10 C15 1.395(8) . ?
C10 C11 1.398(8) . ?
C10 Bi 2.271(6) . ?
C11 C12 1.388(9) . ?
C11 C16 1.513(8) . ?
C12 C13 1.363(9) . ?
C12 H12 0.9500 . ?
C13 C14 1.374(9) . ?
C13 C17 1.534(9) . ?
C14 C15 1.383(8) . ?
C14 H14 0.9500 . ?
C15 C18 1.510(8) . ?
C16 H16A 0.9800 . ?
C16 H16B 0.9800 . ?
C16 H16C 0.9800 . ?
C17 H17A 0.9800 . ?
C17 H17B 0.9800 . ?
C17 H17C 0.9800 . ?
C18 H18A 0.9800 . ?
C18 H18B 0.9800 . ?
C18 H18C 0.9800 . ?
C19 F3 1.283(11) . ?
C19 F2 1.286(11) . ?
C19 F1 1.331(12) . ?
C19 S1 1.822(10) . ?
O1 S1 1.458(5) . ?
O1 Bi 2.528(5) . ?
O3 S1 1.431(5) . ?
O4 S1 1.392(6) . ?
O2 P1 1.491(5) . ?
O2 Bi 2.349(4) . ?
P1 C20 1.697(13) . ?
P1 C22' 1.766(19) . ?
P1 C22 1.785(15) . ?
P1 C24 1.786(13) . ?
P1 C20' 1.804(19) . ?
P1 C24' 1.834(16) . ?
C20 C21 1.539(16) . ?
C20 H20A 0.9900 . ?
C20 H20B 0.9900 . ?
C21 H21A 0.9800 . ?
C21 H21B 0.9800 . ?
C21 H21C 0.9800 . ?
C22 C23 1.577(18) . ?
C22 H22A 0.9900 . ?
C22 H22B 0.9900 . ?
C23 H23A 0.9800 . ?
C23 H23B 0.9800 . ?
C23 H23C 0.9800 . ?
C24 C25 1.548(17) . ?
C24 H24A 0.9900 . ?
C24 H24B 0.9900 . ?
C25 H25A 0.9800 . ?
C25 H25B 0.9800 . ?
C25 H25C 0.9800 . ?
C20' C21' 1.51(2) . ?
C20' H20C 0.9900 . ?
C20' H20D 0.9900 . ?
C21' H21D 0.9800 . ?
C21' H21E 0.9800 . ?
C21' H21F 0.9800 . ?
C22' C23' 1.55(2) . ?
C22' H22C 0.9900 . ?
C22' H22D 0.9900 . ?
C23' H23D 0.9800 . ?
C23' H23E 0.9800 . ?
C23' H23F 0.9800 . ?
C24' C25' 1.530(19) . ?
C24' H24C 0.9900 . ?
C24' H24D 0.9900 . ?
C25' H25D 0.9800 . ?
C25' H25E 0.9800 . ?
C25' H25F 0.9800 . ?

loop_
_geom_hbond_atom_site_label_D
_geom_hbond_atom_site_label_H
_geom_hbond_atom_site_label_A
_geom_hbond_distance_DH
_geom_hbond_distance_HA
_geom_hbond_distance_DA
_geom_hbond_angle_DHA
_geom_hbond_site_symmetry_A
_geom_hbond_publ_flag
C23^a H23B^a O4 0.98 2.47 3.133(18) 124.8 2_665 yes
C22'^b H22D^b O4 0.99 2.24 3.08(4) 141.8 2_665 yes
C25'^b H25E^b O1 0.98 2.60 3.47(3) 148.6 1_655 yes

loop_
_geom_torsion_atom_site_label_1
_geom_torsion_atom_site_label_2
_geom_torsion_atom_site_label_3
_geom_torsion_atom_site_label_4
_geom_torsion
_geom_torsion_site_symmetry_1
_geom_torsion_site_symmetry_2
_geom_torsion_site_symmetry_3
_geom_torsion_site_symmetry_4
_geom_torsion_publ_flag
C6 C1 C2 C3 -3.4(10) . . . . ?
Bi C1 C2 C3 -177.2(5) . . . . ?
C6 C1 C2 C7 175.9(6) . . . . ?
Bi C1 C2 C7 2.1(10) . . . . ?
C1 C2 C3 C4 0.9(10) . . . . ?
C7 C2 C3 C4 -178.4(6) . . . . ?
C2 C3 C4 C5 1.0(11) . . . . ?
C2 C3 C4 C8 -179.9(7) . . . . ?
C3 C4 C5 C6 -0.6(11) . . . . ?
C8 C4 C5 C6 -179.7(7) . . . . ?
C4 C5 C6 C1 -1.8(11) . . . . ?
C4 C5 C6 C9 177.9(7) . . . . ?
C2 C1 C6 C5 3.8(10) . . . . ?
Bi C1 C6 C5 178.2(5) . . . . ?
C2 C1 C6 C9 -175.9(7) . . . . ?
Bi C1 C6 C9 -1.5(9) . . . . ?
C15 C10 C11 C12 -3.1(9) . . . . ?
Bi C10 C11 C12 -173.5(4) . . . . ?
C15 C10 C11 C16 176.0(6) . . . . ?
Bi C10 C11 C16 5.7(9) . . . . ?
C10 C11 C12 C13 1.8(10) . . . . ?
C16 C11 C12 C13 -177.4(7) . . . . ?
C11 C12 C13 C14 0.2(11) . . . . ?
C11 C12 C13 C17 178.9(7) . . . . ?
C12 C13 C14 C15 -0.8(10) . . . . ?
C17 C13 C14 C15 -179.5(7) . . . . ?
C13 C14 C15 C10 -0.6(10) . . . . ?
C13 C14 C15 C18 179.0(7) . . . . ?
C11 C10 C15 C14 2.6(9) . . . . ?
Bi C10 C15 C14 173.8(5) . . . . ?
C11 C10 C15 C18 -177.0(6) . . . . ?
Bi C10 C15 C18 -5.8(8) . . . . ?
Bi O2 P1 C20 166.4(10) . . . . ?
Bi O2 P1 C22' -51.2(18) . . . . ?
Bi O2 P1 C22 -67.7(10) . . . . ?
Bi O2 P1 C24 75.9(7) . . . . ?
Bi O2 P1 C20' 168.3(14) . . . . ?
Bi O2 P1 C24' 32.6(9) . . . . ?
Bi O1 S1 O4 124.3(4) . . . . ?
Bi O1 S1 O3 -11.6(4) . . . . ?
Bi O1 S1 C19 -124.8(5) . . . . ?
F3 C19 S1 O4 59.4(10) . . . . ?
F2 C19 S1 O4 -64.2(10) . . . . ?
F1 C19 S1 O4 178.4(7) . . . . ?
F3 C19 S1 O3 -178.1(8) . . . . ?
F2 C19 S1 O3 58.2(10) . . . . ?
F1 C19 S1 O3 -59.2(8) . . . . ?
F3 C19 S1 O1 -58.7(10) . . . . ?
F2 C19 S1 O1 177.7(8) . . . . ?
F1 C19 S1 O1 60.3(8) . . . . ?
O2 P1 C20 C21 29(2) . . . . ?
C22 P1 C20 C21 -99(2) . . . . ?
C24 P1 C20 C21 137(2) . . . . ?
O2 P1 C22 C23 163.0(14) . . . . ?
C20 P1 C22 C23 -64.1(19) . . . . ?
C24 P1 C22 C23 26(2) . . . . ?
O2 P1 C24 C25 -57.7(15) . . . . ?
C20 P1 C24 C25 -176.5(16) . . . . ?
C22 P1 C24 C25 79.2(18) . . . . ?
O2 P1 C20' C21' 102(3) . . . . ?
C22' P1 C20' C21' -24(5) . . . . ?
C24' P1 C20' C21' -131(3) . . . . ?
O2 P1 C22' C23' -128(3) . . . . ?
C20' P1 C22' C23' -6(5) . . . . ?
C24' P1 C22' C23' 122(4) . . . . ?
O2 P1 C24' C25' 68(3) . . . . ?
C22' P1 C24' C25' 174(3) . . . . ?
C20' P1 C24' C25' -52(3) . . . . ?
